data_7041878
loop_
_publ_author_name
'Anwar, Muhammad U.'
'Rawson, Jeremy M.'
'Gavey, Emma L.'
'Pilkington, Melanie'
'Al-Harrasi, Ahmed'
'Thompson, Laurence K.'

_publ_section_title
;
 Synthesis, characterization and magnetic studies on mono-, di-, and
 tri-nuclear Cu(ii) complexes of a new versatile diazine ligand.
;
_journal_issue 7
_journal_name_full 'Dalton transactions (Cambridge, England : 2003)'
_journal_page_first 2105
_journal_page_last 2113
_journal_paper_doi 10.1039/c6dt04794g
_journal_volume 46
_journal_year 2017
_chemical_formula_moiety 'C29.50, H29 Cu3 N12 O5, 2 (N O3)'
_chemical_formula_sum 'C29.5 H29 Cu3 N14 O11'
_chemical_formula_weight 946.29
_chemical_name_systematic 'Compound 4'
_space_group_crystal_system monoclinic
_space_group_IT_number 15
_space_group_name_Hall '-C 2yc'
_space_group_name_H-M_alt 'C 1 2/c 1'
_symmetry_space_group_name_Hall '-C 2yc'
_symmetry_space_group_name_H-M 'C 1 2/c 1'
_atom_sites_solution_hydrogens geom
_atom_sites_solution_primary direct
_atom_sites_solution_secondary difmap
_audit_creation_method SHELXL-2013
_audit_update_record
;
2016-12-04 deposited with the CCDC.
2017-01-30 downloaded from the CCDC.
;
_cell_angle_alpha 90
_cell_angle_beta 116.849(17)
_cell_angle_gamma 90
_cell_formula_units_Z 4
_cell_length_a 24.005(17)
_cell_length_b 7.518(5)
_cell_length_c 21.135(15)
_cell_measurement_reflns_used 2472
_cell_measurement_temperature 150(2)
_cell_measurement_theta_max 22.46
_cell_measurement_theta_min 2.87
_cell_volume 3403(4)
_computing_cell_refinement 'Bruker APEX-II'
_computing_data_collection 'Bruker SMART'
_computing_data_reduction 'Briker APEX-II'
_computing_molecular_graphics 'Bruker SHELXTL'
_computing_publication_material 'Bruker SHELXTL'
_computing_structure_refinement 'SHELXL-2013 (Sheldrick, 2013)'
_computing_structure_solution 'SHELXS-97 (Sheldrick, 2008)'
_diffrn_ambient_temperature 150(2)
_diffrn_measured_fraction_theta_full 0.726
_diffrn_measured_fraction_theta_max 0.997
_diffrn_measurement_device_type 'Bruker CCD area detector'
_diffrn_measurement_method 'phi and omega scans'
_diffrn_radiation_monochromator graphite
_diffrn_radiation_source 'fine-focus sealed tube'
_diffrn_radiation_type MoK\a
_diffrn_radiation_wavelength 0.71073
_diffrn_reflns_av_R_equivalents 0.0683
_diffrn_reflns_av_unetI/netI 0.0445
_diffrn_reflns_Laue_measured_fraction_full 0.726
_diffrn_reflns_Laue_measured_fraction_max 0.997
_diffrn_reflns_limit_h_max 25
_diffrn_reflns_limit_h_min -25
_diffrn_reflns_limit_k_max 8
_diffrn_reflns_limit_k_min -8
_diffrn_reflns_limit_l_max 22
_diffrn_reflns_limit_l_min -22
_diffrn_reflns_number 12480
_diffrn_reflns_point_group_measured_fraction_full 0.726
_diffrn_reflns_point_group_measured_fraction_max 0.997
_diffrn_reflns_theta_full 25.242
_diffrn_reflns_theta_max 22.546
_diffrn_reflns_theta_min 1.902
_exptl_absorpt_coefficient_mu 1.943
_exptl_absorpt_correction_T_max 0.9091
_exptl_absorpt_correction_T_min 0.8445
_exptl_absorpt_correction_type multi-scan
_exptl_absorpt_process_details sadabs
_exptl_crystal_colour green
_exptl_crystal_density_diffrn 1.847
_exptl_crystal_description plate
_exptl_crystal_F_000 1916
_exptl_crystal_size_max 0.090
_exptl_crystal_size_mid 0.090
_exptl_crystal_size_min 0.050
_refine_diff_density_max 0.738
_refine_diff_density_min -0.607
_refine_diff_density_rms 0.105
_refine_ls_extinction_method none
_refine_ls_goodness_of_fit_ref 1.110
_refine_ls_hydrogen_treatment constr
_refine_ls_matrix_type full
_refine_ls_number_parameters 261
_refine_ls_number_reflns 2226
_refine_ls_number_restraints 13
_refine_ls_restrained_S_all 1.145
_refine_ls_R_factor_all 0.0666
_refine_ls_R_factor_gt 0.0495
_refine_ls_shift/su_max 0.000
_refine_ls_shift/su_mean 0.000
_refine_ls_structure_factor_coef Fsqd
_refine_ls_weighting_details 'w=1/[\s^2^(Fo^2^)+(0.0535P)^2^+18.1832P] where P=(Fo^2^+2Fc^2^)/3'
_refine_ls_weighting_scheme calc
_refine_ls_wR_factor_gt 0.1112
_refine_ls_wR_factor_ref 0.1197
_reflns_Friedel_coverage 0.000
_reflns_number_gt 1778
_reflns_number_total 2226
_reflns_threshold_expression 'I > 2\s(I)'
_cod_data_source_file c6dt04794g2.cif
_cod_data_source_block compound_4
_cod_depositor_comments 'Adding full bibliography for 7041877--7041880.cif.'
_cod_original_formula_sum 'C29.50 H29 Cu3 N14 O11'
_cod_database_code 7041878
_shelx_space_group_comment
;
The symmetry employed for this shelxl refinement is uniquely defined
by the following loop, which should always be used as a source of
symmetry information in preference to the above space-group names.
They are only intended as comments.
;
_shelx_estimated_absorpt_t_min 0.845
_shelx_estimated_absorpt_t_max 0.909
_shelxl_version_number 2013-3

loop_
_space_group_symop_operation_xyz
'x, y, z'
'-x, y, -z+1/2'
'x+1/2, y+1/2, z'
'-x+1/2, y+1/2, -z+1/2'
'-x, -y, -z'
'x, -y, z-1/2'
'-x+1/2, -y+1/2, -z'
'x+1/2, -y+1/2, z-1/2'

loop_
_atom_site_label
_atom_site_type_symbol
_atom_site_fract_x
_atom_site_fract_y
_atom_site_fract_z
_atom_site_U_iso_or_equiv
_atom_site_adp_type
_atom_site_occupancy
_atom_site_site_symmetry_order
_atom_site_calc_flag
_atom_site_refinement_flags_posn
_atom_site_refinement_flags_adp
_atom_site_refinement_flags_occupancy
_atom_site_disorder_assembly
_atom_site_disorder_group
Cu1 Cu 0.0000 0.38310(14) 0.2500 0.0188(3) Uani 1 2 d S T P . .
N1 N -0.2463(2) 0.3932(6) 0.0689(2) 0.0182(11) Uani 1 1 d . . . . .
O1 O 0.02069(17) 0.2332(6) 0.0786(2) 0.0239(10) Uani 1 1 d . . . . .
C1 C -0.2770(3) 0.3277(8) 0.1037(3) 0.0233(15) Uani 1 1 d . . . . .
H1 H -0.2535 0.2758 0.1491 0.028 Uiso 1 1 calc R U . . .
N2 N -0.1799(2) 0.5250(6) 0.0142(2) 0.0192(12) Uani 1 1 d . . . . .
Cu2 Cu -0.15228(3) 0.39115(10) 0.10185(4) 0.0215(3) Uani 1 1 d . . . . .
O2 O 0.13310(17) 0.2247(5) 0.32479(18) 0.0181(9) Uani 1 1 d . . . . .
C14 C 0.1299(3) 0.0932(8) 0.2031(3) 0.0229(15) Uani 1 1 d . . . . .
H14A H 0.1696 0.1576 0.2207 0.034 Uiso 1 1 calc R U . . .
H14B H 0.1172 0.0542 0.1543 0.034 Uiso 1 1 calc R U . . .
H14C H 0.1350 -0.0109 0.2332 0.034 Uiso 1 1 calc R U . . .
C2 C -0.3418(3) 0.3330(8) 0.0758(3) 0.0267(16) Uani 1 1 d . . . . .
H2 H -0.3622 0.2830 0.1011 0.032 Uiso 1 1 calc R U . . .
C3 C -0.3756(3) 0.4126(8) 0.0107(3) 0.0268(16) Uani 1 1 d . . . . .
H3 H -0.4198 0.4192 -0.0092 0.032 Uiso 1 1 calc R U . . .
N3 N -0.0229(2) 0.6117(7) 0.0480(2) 0.0212(12) Uani 1 1 d . . . . .
H3A H 0.0149 0.5903 0.0820 0.025 Uiso 1 1 calc R U . . .
H3B H -0.0280 0.6843 0.0132 0.025 Uiso 1 1 calc R U . . .
N4 N -0.0715(2) 0.4236(7) 0.0979(3) 0.0236(13) Uani 1 1 d . . . . .
C4 C -0.3450(3) 0.4833(8) -0.0261(3) 0.0263(16) Uani 1 1 d . . . . .
H4 H -0.3678 0.5382 -0.0711 0.032 Uiso 1 1 calc R U . . .
N5 N -0.0139(2) 0.3694(7) 0.1535(2) 0.0191(12) Uani 1 1 d . . . . .
C5 C -0.2800(3) 0.4715(8) 0.0048(3) 0.0189(14) Uani 1 1 d . . . . .
C13 C 0.0808(3) 0.2135(8) 0.2050(3) 0.0169(14) Uani 1 1 d . . . . .
C6 C -0.2414(3) 0.5428(8) -0.0282(3) 0.0202(14) Uani 1 1 d . . . . .
C7 C -0.2619(3) 0.6192(8) -0.0954(3) 0.0228(15) Uani 1 1 d . . . . .
H7 H -0.3052 0.6334 -0.1259 0.027 Uiso 1 1 calc R U . . .
C8 C -0.2177(3) 0.6736(8) -0.1164(3) 0.0223(15) Uani 1 1 d . . . . .
H8 H -0.2307 0.7260 -0.1618 0.027 Uiso 1 1 calc R U . . .
C9 C -0.1543(3) 0.6521(8) -0.0716(3) 0.0221(15) Uani 1 1 d . . . . .
H9 H -0.1239 0.6885 -0.0860 0.026 Uiso 1 1 calc R U . . .
C10 C -0.1367(3) 0.5769(7) -0.0060(3) 0.0174(14) Uani 1 1 d . . . . .
C11 C -0.0719(3) 0.5347(8) 0.0495(3) 0.0174(14) Uani 1 1 d . . . . .
C12 C 0.0252(3) 0.2727(8) 0.1384(3) 0.0183(14) Uani 1 1 d . . . . .
N6 N 0.0827(2) 0.2726(6) 0.2637(2) 0.0159(11) Uani 1 1 d . . . . .
O1S O 0.0382(5) 0.6587(13) 0.2799(5) 0.054(3) Uiso 0.25 1 d D . P A -1
H1S H 0.0826 0.6629 0.3021 0.065 Uiso 0.25 1 calc R U P A -1
C1S C 0.0099(7) 0.8301(14) 0.2726(5) 0.038(4) Uiso 0.25 1 d D . P A -1
H1SA H 0.0417 0.9210 0.2996 0.045 Uiso 0.25 1 calc DR U P A -1
H1SB H -0.0221 0.8279 0.2898 0.045 Uiso 0.25 1 calc DR U P A -1
C2S C -0.0198(11) 0.870(3) 0.1929(7) 0.024(6) Uiso 0.25 1 d D . P A -1
H2SA H -0.0418 0.9842 0.1836 0.037 Uiso 0.25 1 calc . U P B -1
H2SB H -0.0495 0.7755 0.1670 0.037 Uiso 0.25 1 calc . U P C -1
H2SC H 0.0128 0.8756 0.1772 0.037 Uiso 0.25 1 calc . U P D -1
O2S O 0.0382(5) 0.6587(13) 0.2799(5) 0.054(3) Uiso 0.25 1 d D . P A -2
H2S H 0.0826 0.6629 0.3021 0.065 Uiso 0.25 1 calc R U P A -2
C3S C 0.0099(7) 0.8301(14) 0.2726(5) 0.038(4) Uiso 0.25 1 d D . P A -2
H3S1 H 0.0032 0.8545 0.3142 0.056 Uiso 0.25 1 calc . U P E -2
H3S2 H -0.0303 0.8319 0.2298 0.056 Uiso 0.25 1 calc . U P F -2
H3S3 H 0.0374 0.9213 0.2687 0.056 Uiso 0.25 1 calc . U P G -2
O11 O 0.1041(2) 0.6246(7) 0.1755(3) 0.0601(17) Uani 1 1 d D . . . .
O12 O 0.1425(3) 0.6333(7) 0.2904(3) 0.077(2) Uani 1 1 d D . . . .
N11 N 0.1432(5) 0.5956(16) 0.2385(6) 0.039(2) Uiso 0.566(12) 1 d D . P H 1
O13 O 0.1950(4) 0.5300(14) 0.2487(5) 0.0411(19) Uiso 0.566(12) 1 d D . P H 1
N11A N 0.1556(6) 0.6144(19) 0.2289(7) 0.039(2) Uiso 0.434(12) 1 d D . P H 2
O13A O 0.2064(5) 0.5873(18) 0.2281(7) 0.0411(19) Uiso 0.434(12) 1 d D . P H 2

loop_
_atom_site_aniso_label
_atom_site_aniso_U_11
_atom_site_aniso_U_22
_atom_site_aniso_U_33
_atom_site_aniso_U_23
_atom_site_aniso_U_13
_atom_site_aniso_U_12
Cu1 0.0124(6) 0.0266(6) 0.0154(6) 0.000 0.0044(4) 0.000
N1 0.020(3) 0.019(3) 0.014(3) 0.001(2) 0.007(2) 0.001(2)
O1 0.018(2) 0.042(3) 0.009(2) 0.005(2) 0.0031(19) -0.001(2)
C1 0.031(4) 0.021(4) 0.020(3) -0.008(3) 0.013(3) 0.000(3)
N2 0.012(3) 0.022(3) 0.018(3) 0.004(2) 0.002(2) 0.002(2)
Cu2 0.0116(4) 0.0291(5) 0.0207(5) 0.0105(4) 0.0048(3) 0.0020(3)
O2 0.015(2) 0.024(2) 0.010(2) 0.0028(18) 0.0010(18) 0.0075(18)
C14 0.021(3) 0.036(4) 0.010(3) 0.001(3) 0.006(3) 0.009(3)
C2 0.025(4) 0.025(4) 0.035(4) -0.017(3) 0.018(3) -0.010(3)
C3 0.014(3) 0.033(4) 0.032(4) -0.012(3) 0.009(3) -0.003(3)
N3 0.012(3) 0.037(3) 0.013(3) 0.008(2) 0.003(2) -0.003(2)
N4 0.012(3) 0.031(3) 0.025(3) 0.008(3) 0.006(2) 0.004(2)
C4 0.016(4) 0.031(4) 0.021(4) -0.007(3) -0.001(3) 0.005(3)
N5 0.009(3) 0.034(3) 0.015(3) 0.013(2) 0.005(2) 0.007(2)
C5 0.019(3) 0.021(3) 0.018(3) -0.005(3) 0.009(3) 0.002(3)
C13 0.014(3) 0.023(3) 0.015(3) 0.004(3) 0.007(3) 0.001(3)
C6 0.017(4) 0.013(3) 0.022(4) -0.005(3) 0.001(3) 0.002(3)
C7 0.022(3) 0.017(3) 0.019(3) 0.001(3) 0.000(3) 0.005(3)
C8 0.019(4) 0.027(4) 0.015(3) 0.001(3) 0.003(3) -0.001(3)
C9 0.027(4) 0.017(4) 0.018(4) 0.004(3) 0.007(3) 0.004(3)
C10 0.014(3) 0.016(3) 0.017(3) 0.002(3) 0.003(3) 0.004(3)
C11 0.017(3) 0.022(3) 0.010(3) 0.007(3) 0.004(3) 0.003(3)
C12 0.012(3) 0.024(4) 0.017(4) 0.007(3) 0.005(3) -0.004(3)
N6 0.014(3) 0.018(3) 0.012(3) 0.003(2) 0.002(2) -0.001(2)
O11 0.031(3) 0.059(4) 0.046(3) 0.030(3) -0.021(3) -0.014(3)
O12 0.084(5) 0.037(3) 0.061(4) -0.014(3) -0.011(3) 0.015(3)

loop_
_atom_type_symbol
_atom_type_description
_atom_type_scat_dispersion_real
_atom_type_scat_dispersion_imag
_atom_type_scat_source
C C 0.0033 0.0016 'International Tables Vol C Tables 4.2.6.8 and 6.1.1.4'
H H 0.0000 0.0000 'International Tables Vol C Tables 4.2.6.8 and 6.1.1.4'
N N 0.0061 0.0033 'International Tables Vol C Tables 4.2.6.8 and 6.1.1.4'
O O 0.0106 0.0060 'International Tables Vol C Tables 4.2.6.8 and 6.1.1.4'
Cu Cu 0.3201 1.2651 'International Tables Vol C Tables 4.2.6.8 and 6.1.1.4'

loop_
_geom_angle_atom_site_label_1
_geom_angle_atom_site_label_2
_geom_angle_atom_site_label_3
_geom_angle
_geom_angle_site_symmetry_1
_geom_angle_site_symmetry_3
N5 Cu1 N5 173.8(3) . 2
N5 Cu1 N6 97.82(18) . 2
N5 Cu1 N6 79.65(18) 2 2
N5 Cu1 N6 79.65(18) . .
N5 Cu1 N6 97.82(18) 2 .
N6 Cu1 N6 132.2(3) 2 .
N5 Cu1 O1S 101.7(3) . .
N5 Cu1 O1S 84.1(3) 2 .
N6 Cu1 O1S 131.5(3) 2 .
N6 Cu1 O1S 95.0(3) . .
C1 N1 C5 118.4(5) . .
C1 N1 Cu2 127.2(4) . .
C5 N1 Cu2 114.3(4) . .
N1 C1 C2 122.8(6) . .
N1 C1 H1 118.6 . .
C2 C1 H1 118.6 . .
C6 N2 C10 122.1(5) . .
C6 N2 Cu2 119.2(4) . .
C10 N2 Cu2 118.2(4) . .
O2 Cu2 N2 169.04(18) 2 .
O2 Cu2 N4 103.61(18) 2 .
N2 Cu2 N4 79.4(2) . .
O2 Cu2 N1 96.18(17) 2 .
N2 Cu2 N1 79.72(19) . .
N4 Cu2 N1 158.80(19) . .
N6 O2 Cu2 112.9(3) . 2
C13 C14 H14A 109.5 . .
C13 C14 H14B 109.5 . .
H14A C14 H14B 109.5 . .
C13 C14 H14C 109.5 . .
H14A C14 H14C 109.5 . .
H14B C14 H14C 109.5 . .
C3 C2 C1 118.3(6) . .
C3 C2 H2 120.8 . .
C1 C2 H2 120.8 . .
C2 C3 C4 120.2(6) . .
C2 C3 H3 119.9 . .
C4 C3 H3 119.9 . .
C11 N3 H3A 120.0 . .
C11 N3 H3B 120.0 . .
H3A N3 H3B 120.0 . .
C11 N4 N5 119.4(5) . .
C11 N4 Cu2 116.4(4) . .
N5 N4 Cu2 122.3(4) . .
C3 C4 C5 118.3(6) . .
C3 C4 H4 120.9 . .
C5 C4 H4 120.9 . .
C12 N5 N4 119.2(5) . .
C12 N5 Cu1 118.7(4) . .
N4 N5 Cu1 120.4(3) . .
N1 C5 C4 122.0(5) . .
N1 C5 C6 114.0(5) . .
C4 C5 C6 124.0(5) . .
N6 C13 C14 122.8(5) . .
N6 C13 C12 115.2(5) . .
C14 C13 C12 122.0(5) . .
N2 C6 C7 119.7(5) . .
N2 C6 C5 112.4(5) . .
C7 C6 C5 127.9(5) . .
C8 C7 C6 118.5(6) . .
C8 C7 H7 120.7 . .
C6 C7 H7 120.7 . .
C7 C8 C9 120.5(6) . .
C7 C8 H8 119.7 . .
C9 C8 H8 119.7 . .
C10 C9 C8 118.6(6) . .
C10 C9 H9 120.7 . .
C8 C9 H9 120.7 . .
N2 C10 C9 120.6(5) . .
N2 C10 C11 111.5(5) . .
C9 C10 C11 127.8(5) . .
N4 C11 N3 126.9(5) . .
N4 C11 C10 112.4(5) . .
N3 C11 C10 120.6(5) . .
O1 C12 N5 128.4(5) . .
O1 C12 C13 120.5(5) . .
N5 C12 C13 111.1(5) . .
C13 N6 O2 116.7(4) . .
C13 N6 Cu1 113.0(4) . .
O2 N6 Cu1 129.1(3) . .
C1S O1S Cu1 133.5(9) . .
C1S O1S H1S 113.2 . .
Cu1 O1S H1S 113.2 . .
O1S C1S C2S 104.9(12) . .
O1S C1S H1SA 110.8 . .
C2S C1S H1SA 110.8 . .
O1S C1S H1SB 110.8 . .
C2S C1S H1SB 110.8 . .
H1SA C1S H1SB 108.8 . .
C1S C2S H2SA 109.5 . .
C1S C2S H2SB 109.5 . .
H2SA C2S H2SB 109.5 . .
C1S C2S H2SC 109.5 . .
H2SA C2S H2SC 109.5 . .
H2SB C2S H2SC 109.5 . .
O12 N11 O11 130.5(11) . .
O12 N11 O13 111.9(10) . .
O11 N11 O13 117.2(10) . .
O11 N11A O13A 125.2(12) . .
O11 N11A O12 106.0(10) . .
O13A N11A O12 128.8(12) . .

loop_
_geom_bond_atom_site_label_1
_geom_bond_atom_site_label_2
_geom_bond_distance
_geom_bond_site_symmetry_2
Cu1 N5 1.914(5) .
Cu1 N5 1.914(5) 2
Cu1 N6 2.049(5) 2
Cu1 N6 2.049(5) .
Cu1 O1S 2.238(10) .
N1 C1 1.349(7) .
N1 C5 1.359(7) .
N1 Cu2 2.039(5) .
O1 C12 1.254(7) .
C1 C2 1.392(8) .
C1 H1 0.9500 .
N2 C6 1.343(7) .
N2 C10 1.346(7) .
N2 Cu2 1.942(5) .
Cu2 O2 1.881(4) 2
Cu2 N4 1.994(5) .
O2 N6 1.360(5) .
O2 Cu2 1.881(4) 2
C14 C13 1.500(8) .
C14 H14A 0.9800 .
C14 H14B 0.9800 .
C14 H14C 0.9800 .
C2 C3 1.380(9) .
C2 H2 0.9500 .
C3 C4 1.394(9) .
C3 H3 0.9500 .
N3 C11 1.323(7) .
N3 H3A 0.8800 .
N3 H3B 0.8800 .
N4 C11 1.318(7) .
N4 N5 1.410(6) .
C4 C5 1.397(8) .
C4 H4 0.9500 .
N5 C12 1.336(7) .
C5 C6 1.487(8) .
C13 N6 1.298(7) .
C13 C12 1.506(8) .
C6 C7 1.400(8) .
C7 C8 1.384(8) .
C7 H7 0.9500 .
C8 C9 1.392(8) .
C8 H8 0.9500 .
C9 C10 1.374(8) .
C9 H9 0.9500 .
C10 C11 1.500(8) .
O1S C1S 1.432(7) .
O1S H1S 0.9500 .
C1S C2S 1.532(10) .
C1S H1SA 0.9900 .
C1S H1SB 0.9900 .
C2S H2SA 0.9800 .
C2S H2SB 0.9800 .
C2S H2SC 0.9800 .
O11 N11A 1.243(13) .
O11 N11 1.253(11) .
O12 N11 1.140(11) .
O12 N11A 1.473(14) .
N11 O13 1.261(12) .
N11A O13A 1.245(13) .
